data_4306989
loop_
_publ_author_name
'Abdurrahman \,C. Atesin'
'Simon B. Duckett'
'Christine Flaschenriem'
'William W. Brennessel'
'Richard Eisenberg'

_publ_section_title
;
Diastereoselective Oxidative Addition of Dihydrogen to IrI(CO)((R)-BINAP)
and [Ir(CO)2((R)-BINAP)][SbF6]
;
_journal_name_full 'Inorganic Chemistry'
_journal_page_first 1196
_journal_page_last 1204
_journal_paper_doi 10.1021/ic061471a
_journal_volume 46
_journal_year 2007
_chemical_absolute_configuration ad
_chemical_formula_moiety 'C46 H32 Ir O2 P2, F6 Sb'
_chemical_formula_sum 'C46 H32 F6 Ir O2 P2 Sb'
_chemical_formula_weight 1106.61
_chemical_name_common eisaa01
_chemical_name_systematic
;
 ?
;
_space_group_IT_number 4
_symmetry_cell_setting monoclinic
_symmetry_space_group_name_Hall 'P 2yb'
_symmetry_space_group_name_H-M 'P 1 21 1'
_atom_sites_solution_hydrogens geom
_atom_sites_solution_primary direct
_atom_sites_solution_secondary difmap
_audit_creation_method SHELXL-97
_cell_angle_alpha 90.00
_cell_angle_beta 102.564(2)
_cell_angle_gamma 90.00
_cell_formula_units_Z 2
_cell_length_a 11.4905(15)
_cell_length_b 11.7732(15)
_cell_length_c 17.234(2)
_cell_measurement_reflns_used 7599
_cell_measurement_temperature 100.0(1)
_cell_measurement_theta_max 25.31
_cell_measurement_theta_min 2.39
_cell_volume 2275.6(5)
_computing_cell_refinement 'SAINT, Bruker'
_computing_data_collection 'APEX2, Bruker'
_computing_data_reduction 'SAINT, Bruker'
_computing_molecular_graphics 'SHELXTL, Bruker'
_computing_publication_material 'Bruker SHELXTL'
_computing_structure_refinement 'SHELXL-97 (Sheldrick, 1997)'
_computing_structure_solution 'SHELXS-97 (Sheldrick, 1997)'
_diffrn_ambient_temperature 100.0(1)
_diffrn_measured_fraction_theta_full 0.997
_diffrn_measured_fraction_theta_max 0.997
_diffrn_measurement_device_type 'Bruker SMART APEX II CCD Platform'
_diffrn_measurement_method 'area detector, \w scans per \f'
_diffrn_radiation_monochromator graphite
_diffrn_radiation_source 'fine-focus sealed tube'
_diffrn_radiation_type MoK\a
_diffrn_radiation_wavelength 0.71073
_diffrn_reflns_av_R_equivalents 0.0324
_diffrn_reflns_av_sigmaI/netI 0.0388
_diffrn_reflns_limit_h_max 15
_diffrn_reflns_limit_h_min -15
_diffrn_reflns_limit_k_max 15
_diffrn_reflns_limit_k_min -16
_diffrn_reflns_limit_l_max 23
_diffrn_reflns_limit_l_min -23
_diffrn_reflns_number 33354
_diffrn_reflns_theta_full 29.13
_diffrn_reflns_theta_max 29.13
_diffrn_reflns_theta_min 1.82
_exptl_absorpt_coefficient_mu 3.644
_exptl_absorpt_correction_T_max 0.8388
_exptl_absorpt_correction_T_min 0.3620
_exptl_absorpt_correction_type multi-scan
_exptl_absorpt_process_details 'SADABS, R. Blessing, 1995'
_exptl_crystal_colour 'dark yellow'
_exptl_crystal_density_diffrn 1.615
_exptl_crystal_density_method 'not measured'
_exptl_crystal_description needle
_exptl_crystal_F_000 1072
_exptl_crystal_size_max 0.35
_exptl_crystal_size_mid 0.07
_exptl_crystal_size_min 0.05
_refine_diff_density_max 1.114
_refine_diff_density_min -0.611
_refine_diff_density_rms 0.089
_refine_ls_abs_structure_details 'Flack H D (1983), 5689 Friedel pairs, Acta Cryst. A39, 876-881'
_refine_ls_abs_structure_Flack -0.011(4)
_refine_ls_extinction_method none
_refine_ls_goodness_of_fit_ref 1.013
_refine_ls_hydrogen_treatment constr
_refine_ls_matrix_type full
_refine_ls_number_parameters 527
_refine_ls_number_reflns 12078
_refine_ls_number_restraints 34
_refine_ls_restrained_S_all 1.017
_refine_ls_R_factor_all 0.0438
_refine_ls_R_factor_gt 0.0343
_refine_ls_shift/su_max 0.002
_refine_ls_shift/su_mean 0.000
_refine_ls_structure_factor_coef Fsqd
_refine_ls_weighting_details 'calc w=1/[\s^2^(Fo^2^)+(0.0494P)^2^+0.0000P] where P=(Fo^2^+2Fc^2^)/3'
_refine_ls_weighting_scheme calc
_refine_ls_wR_factor_gt 0.0796
_refine_ls_wR_factor_ref 0.0825
_reflns_number_gt 10253
_reflns_number_total 12078
_reflns_threshold_expression >2sigma(I)
_cod_data_source_file ic061471asi20060804_105049_1.cif
_cod_data_source_block eisaa01
_cod_database_code 4306989

loop_
_symmetry_equiv_pos_as_xyz
'x, y, z'
'-x, y+1/2, -z'

loop_
_atom_site_label
_atom_site_type_symbol
_atom_site_fract_x
_atom_site_fract_y
_atom_site_fract_z
_atom_site_U_iso_or_equiv
_atom_site_adp_type
_atom_site_occupancy
_atom_site_symmetry_multiplicity
_atom_site_calc_flag
_atom_site_refinement_flags
_atom_site_disorder_assembly
_atom_site_disorder_group
Ir1 Ir 0.427722(13) 0.881600(10) 0.641997(9) 0.03849(5) Uani 1 1 d . . .
P1 P 0.62431(9) 0.87316(14) 0.71851(6) 0.0343(2) Uani 1 1 d . . .
P2 P 0.39126(10) 0.69007(10) 0.67047(7) 0.0356(2) Uani 1 1 d . . .
C1 C 0.4589(5) 1.0293(4) 0.6045(3) 0.0527(13) Uani 1 1 d . . .
O1 O 0.4802(5) 1.1126(4) 0.5790(3) 0.0774(13) Uani 1 1 d . . .
C2 C 0.2661(5) 0.8964(6) 0.5940(4) 0.0640(16) Uani 1 1 d . . .
O2 O 0.1658(4) 0.9054(5) 0.5646(4) 0.109(2) Uani 1 1 d . . .
C3 C 0.6766(4) 1.0146(4) 0.7529(3) 0.0412(10) Uani 1 1 d . . .
C4 C 0.7929(5) 1.0507(4) 0.7583(3) 0.0498(12) Uani 1 1 d . . .
H4A H 0.8494 1.0015 0.7430 0.060 Uiso 1 1 calc R . .
C5 C 0.8264(6) 1.1592(6) 0.7863(4) 0.0673(17) Uani 1 1 d . . .
H5A H 0.9064 1.1834 0.7908 0.081 Uiso 1 1 calc R . .
C6 C 0.7448(6) 1.2316(5) 0.8075(4) 0.0680(18) Uani 1 1 d . . .
H6A H 0.7679 1.3066 0.8246 0.082 Uiso 1 1 calc R . .
C7 C 0.6332(6) 1.1966(5) 0.8040(4) 0.0677(16) Uani 1 1 d . . .
H7A H 0.5782 1.2456 0.8213 0.081 Uiso 1 1 calc R . .
C8 C 0.5971(5) 1.0893(5) 0.7752(4) 0.0517(14) Uani 1 1 d . . .
H8A H 0.5165 1.0668 0.7707 0.062 Uiso 1 1 calc R . .
C9 C 0.7315(4) 0.8160(4) 0.6665(3) 0.0438(11) Uani 1 1 d . . .
C10 C 0.8483(5) 0.7910(5) 0.7059(4) 0.0581(14) Uani 1 1 d . . .
H10A H 0.8721 0.8009 0.7618 0.070 Uiso 1 1 calc R . .
C11 C 0.9293(6) 0.7518(6) 0.6632(6) 0.080(2) Uani 1 1 d . . .
H11A H 1.0091 0.7359 0.6897 0.097 Uiso 1 1 calc R . .
C12 C 0.8945(8) 0.7361(6) 0.5834(7) 0.090(3) Uani 1 1 d . . .
H12A H 0.9508 0.7098 0.5545 0.108 Uiso 1 1 calc R . .
C13 C 0.7766(8) 0.7580(6) 0.5431(5) 0.078(2) Uani 1 1 d . . .
H13A H 0.7526 0.7451 0.4875 0.094 Uiso 1 1 calc R . .
C14 C 0.6958(6) 0.7988(5) 0.5856(3) 0.0550(13) Uani 1 1 d . . .
H14A H 0.6160 0.8149 0.5591 0.066 Uiso 1 1 calc R . .
C15 C 0.2777(4) 0.6309(4) 0.5899(3) 0.0438(11) Uani 1 1 d . . .
C16 C 0.1903(5) 0.5577(5) 0.6001(4) 0.0563(13) Uani 1 1 d . . .
H16A H 0.1871 0.5357 0.6526 0.068 Uiso 1 1 calc R . .
C17 C 0.1064(6) 0.5141(6) 0.5376(4) 0.0714(18) Uani 1 1 d . . .
H17A H 0.0468 0.4631 0.5469 0.086 Uiso 1 1 calc R . .
C18 C 0.1110(7) 0.5465(6) 0.4607(4) 0.076(2) Uani 1 1 d . . .
H18A H 0.0542 0.5172 0.4168 0.091 Uiso 1 1 calc R . .
C19 C 0.1979(7) 0.6211(6) 0.4478(4) 0.0712(19) Uani 1 1 d . . .
H19A H 0.1989 0.6443 0.3952 0.085 Uiso 1 1 calc R . .
C20 C 0.2839(6) 0.6626(5) 0.5112(3) 0.0573(14) Uani 1 1 d . . .
H20A H 0.3455 0.7113 0.5021 0.069 Uiso 1 1 calc R . .
C21 C 0.3369(4) 0.6698(5) 0.7609(3) 0.0436(11) Uani 1 1 d . . .
C22 C 0.3015(5) 0.7609(6) 0.7977(4) 0.0592(14) Uani 1 1 d . . .
H22A H 0.3079 0.8347 0.7767 0.071 Uiso 1 1 calc R . .
C23 C 0.2566(7) 0.7484(8) 0.8649(5) 0.093(3) Uani 1 1 d . . .
H23A H 0.2332 0.8132 0.8906 0.112 Uiso 1 1 calc R . .
C24 C 0.2457(7) 0.6397(8) 0.8948(4) 0.084(2) Uani 1 1 d . . .
H24A H 0.2138 0.6296 0.9408 0.101 Uiso 1 1 calc R . .
C25 C 0.2821(6) 0.5467(7) 0.8568(4) 0.073(2) Uani 1 1 d . . .
H25A H 0.2743 0.4722 0.8761 0.088 Uiso 1 1 calc R . .
C26 C 0.3291(5) 0.5627(6) 0.7914(3) 0.0537(13) Uani 1 1 d . . .
H26A H 0.3567 0.4991 0.7666 0.064 Uiso 1 1 calc R . .
C27 C 0.6189(4) 0.6779(4) 0.8107(3) 0.0338(10) Uani 1 1 d . . .
C28 C 0.6299(4) 0.7944(4) 0.8104(3) 0.0356(9) Uani 1 1 d . . .
C29 C 0.6340(5) 0.8558(4) 0.8824(3) 0.0483(12) Uani 1 1 d . . .
H29A H 0.6430 0.9360 0.8829 0.058 Uiso 1 1 calc R . .
C30 C 0.6250(5) 0.8007(5) 0.9501(3) 0.0553(14) Uani 1 1 d . . .
H30A H 0.6261 0.8438 0.9968 0.066 Uiso 1 1 calc R . .
C31 C 0.6041(6) 0.6250(6) 1.0228(4) 0.0644(15) Uani 1 1 d . . .
H31A H 0.6027 0.6671 1.0696 0.077 Uiso 1 1 calc R . .
C32 C 0.5963(7) 0.5087(6) 1.0236(4) 0.0697(18) Uani 1 1 d . . .
H32A H 0.5922 0.4708 1.0716 0.084 Uiso 1 1 calc R . .
C33 C 0.5944(6) 0.4461(5) 0.9556(4) 0.0661(16) Uani 1 1 d . . .
H33A H 0.5878 0.3658 0.9571 0.079 Uiso 1 1 calc R . .
C34 C 0.6018(5) 0.4988(4) 0.8861(3) 0.0468(11) Uani 1 1 d . . .
H34A H 0.6004 0.4546 0.8398 0.056 Uiso 1 1 calc R . .
C35 C 0.6116(4) 0.6175(4) 0.8823(3) 0.0401(10) Uani 1 1 d . . .
C36 C 0.6141(5) 0.6818(5) 0.9533(3) 0.0502(12) Uani 1 1 d . . .
C37 C 0.6201(4) 0.6072(3) 0.7387(3) 0.0340(9) Uani 1 1 d . . .
C38 C 0.5213(4) 0.5983(4) 0.6757(3) 0.0356(9) Uani 1 1 d . . .
C39 C 0.5256(5) 0.5254(4) 0.6113(3) 0.0505(12) Uani 1 1 d . . .
H39A H 0.4568 0.5155 0.5699 0.061 Uiso 1 1 calc R . .
C40 C 0.6282(6) 0.4692(5) 0.6083(4) 0.0627(16) Uani 1 1 d . . .
H40A H 0.6302 0.4224 0.5637 0.075 Uiso 1 1 calc R . .
C41 C 0.8418(7) 0.4252(6) 0.6655(5) 0.081(2) Uani 1 1 d . . .
H41A H 0.8471 0.3810 0.6203 0.098 Uiso 1 1 calc R . .
C42 C 0.9396(6) 0.4360(6) 0.7247(6) 0.082(2) Uani 1 1 d . . .
H42A H 1.0121 0.4000 0.7207 0.098 Uiso 1 1 calc R . .
C43 C 0.9340(6) 0.5004(6) 0.7923(5) 0.0729(19) Uani 1 1 d . . .
H43A H 1.0019 0.5060 0.8348 0.088 Uiso 1 1 calc R . .
C44 C 0.8305(5) 0.5554(5) 0.7968(4) 0.0548(14) Uani 1 1 d . . .
H44A H 0.8285 0.6004 0.8422 0.066 Uiso 1 1 calc R . .
C45 C 0.7268(4) 0.5467(4) 0.7358(3) 0.0434(11) Uani 1 1 d . . .
C46 C 0.7291(5) 0.4783(4) 0.6682(4) 0.0537(13) Uani 1 1 d . . .
Sb1 Sb 0.2155(5) 1.1862(5) 0.7371(4) 0.0698(6) Uani 0.580(7) 1 d PD A 1
F1 F 0.2654(14) 1.1376(15) 0.6491(7) 0.139(3) Uani 0.580(7) 1 d PD A 1
F2 F 0.2796(12) 1.0561(8) 0.7872(8) 0.122(3) Uani 0.580(7) 1 d PD A 1
F3 F 0.1596(14) 1.2256(11) 0.8253(6) 0.139(3) Uani 0.580(7) 1 d PD A 1
F4 F 0.1767(11) 1.3243(7) 0.6893(6) 0.122(3) Uani 0.580(7) 1 d PD A 1
F5 F 0.0629(7) 1.1396(14) 0.6961(9) 0.165(4) Uani 0.580(7) 1 d PD A 1
F6 F 0.3554(8) 1.2529(12) 0.7873(9) 0.165(4) Uani 0.580(7) 1 d PD A 1
Sb1' Sb 0.2005(7) 1.1806(7) 0.7245(5) 0.0698(6) Uani 0.420(7) 1 d PD A 5
F1' F 0.2333(19) 1.122(2) 0.6334(9) 0.139(3) Uani 0.420(7) 1 d PD A 5
F2' F 0.3130(14) 1.0882(15) 0.7845(11) 0.122(3) Uani 0.420(7) 1 d PD A 5
F3' F 0.162(2) 1.2562(14) 0.8082(8) 0.139(3) Uani 0.420(7) 1 d PD A 5
F4' F 0.0975(14) 1.2727(13) 0.6565(7) 0.122(3) Uani 0.420(7) 1 d PD A 5
F5' F 0.0858(15) 1.0714(15) 0.7179(13) 0.165(4) Uani 0.420(7) 1 d PD A 5
F6' F 0.3203(14) 1.2836(15) 0.7285(12) 0.165(4) Uani 0.420(7) 1 d PD A 5

loop_
_atom_site_aniso_label
_atom_site_aniso_U_11
_atom_site_aniso_U_22
_atom_site_aniso_U_33
_atom_site_aniso_U_23
_atom_site_aniso_U_13
_atom_site_aniso_U_12
Ir1 0.03524(8) 0.03248(7) 0.04693(9) 0.00064(10) 0.00716(5) 0.00412(9)
P1 0.0331(4) 0.0295(5) 0.0419(5) -0.0022(6) 0.0113(4) 0.0021(6)
P2 0.0352(5) 0.0337(5) 0.0369(6) -0.0047(4) 0.0056(4) 0.0002(4)
C1 0.062(3) 0.037(3) 0.059(3) 0.009(2) 0.012(3) 0.011(2)
O1 0.097(3) 0.056(3) 0.084(3) 0.018(2) 0.030(3) 0.000(2)
C2 0.048(3) 0.045(4) 0.093(4) 0.014(3) 0.003(3) 0.007(3)
O2 0.050(2) 0.098(5) 0.160(5) -0.002(4) -0.018(3) 0.016(3)
C3 0.046(3) 0.029(2) 0.051(3) -0.0035(18) 0.014(2) -0.0027(18)
C4 0.046(3) 0.045(3) 0.060(3) -0.005(2) 0.014(2) -0.001(2)
C5 0.058(4) 0.055(4) 0.089(5) -0.005(3) 0.015(3) -0.024(3)
C6 0.074(4) 0.035(3) 0.098(5) -0.015(3) 0.023(4) -0.016(3)
C7 0.069(4) 0.039(3) 0.098(5) -0.017(3) 0.024(3) 0.001(3)
C8 0.049(3) 0.037(3) 0.073(4) -0.012(3) 0.019(3) 0.002(2)
C9 0.039(2) 0.035(2) 0.063(3) -0.005(2) 0.022(2) 0.0043(18)
C10 0.050(3) 0.054(3) 0.073(4) 0.003(3) 0.019(3) 0.004(2)
C11 0.058(4) 0.058(4) 0.140(7) 0.003(4) 0.052(4) 0.017(3)
C12 0.086(6) 0.071(5) 0.137(8) -0.022(5) 0.075(6) 0.000(4)
C13 0.102(6) 0.065(4) 0.082(5) -0.025(3) 0.052(4) -0.009(4)
C14 0.064(4) 0.050(3) 0.057(3) -0.007(2) 0.027(3) -0.004(3)
C15 0.044(3) 0.034(2) 0.046(3) -0.0060(19) -0.004(2) -0.0022(19)
C16 0.052(3) 0.058(3) 0.056(3) -0.008(3) 0.005(2) -0.016(3)
C17 0.058(4) 0.076(4) 0.071(4) -0.010(3) -0.006(3) -0.019(3)
C18 0.079(5) 0.066(4) 0.064(4) -0.017(3) -0.027(3) 0.007(3)
C19 0.093(5) 0.068(4) 0.042(3) 0.000(3) -0.009(3) 0.008(4)
C20 0.072(4) 0.057(3) 0.041(3) -0.004(2) 0.007(3) -0.012(3)
C21 0.031(2) 0.054(3) 0.044(3) -0.002(2) 0.0047(19) -0.007(2)
C22 0.054(3) 0.071(4) 0.057(3) -0.023(3) 0.021(3) -0.012(3)
C23 0.087(5) 0.113(7) 0.095(6) -0.042(5) 0.053(5) -0.010(5)
C24 0.075(5) 0.129(7) 0.058(4) -0.010(4) 0.035(3) -0.020(4)
C25 0.064(4) 0.093(5) 0.063(4) 0.025(4) 0.014(3) -0.021(4)
C26 0.040(3) 0.075(4) 0.044(3) 0.000(3) 0.004(2) -0.003(3)
C27 0.030(2) 0.037(2) 0.033(2) -0.0013(19) 0.0053(18) 0.0082(17)
C28 0.031(2) 0.036(2) 0.040(2) -0.0047(18) 0.0088(17) -0.0012(17)
C29 0.063(3) 0.036(3) 0.046(3) -0.0064(18) 0.013(2) -0.003(2)
C30 0.071(4) 0.058(3) 0.037(3) -0.016(2) 0.012(2) -0.002(3)
C31 0.080(4) 0.065(4) 0.049(3) 0.000(3) 0.014(3) 0.000(3)
C32 0.087(5) 0.076(4) 0.044(3) 0.020(3) 0.011(3) -0.009(3)
C33 0.079(4) 0.050(3) 0.068(4) 0.014(3) 0.015(3) 0.000(3)
C34 0.057(3) 0.041(2) 0.042(3) 0.005(2) 0.007(2) 0.004(2)
C35 0.042(2) 0.037(2) 0.042(2) -0.0015(18) 0.0098(19) 0.0018(19)
C36 0.059(3) 0.056(3) 0.038(2) -0.001(2) 0.016(2) 0.000(3)
C37 0.038(2) 0.0247(19) 0.040(2) -0.0012(16) 0.0108(18) 0.0043(16)
C38 0.042(2) 0.031(2) 0.035(2) -0.0038(16) 0.0111(18) 0.0015(17)
C39 0.068(3) 0.042(3) 0.041(3) -0.006(2) 0.012(2) 0.004(2)
C40 0.092(5) 0.045(3) 0.058(3) -0.013(2) 0.034(3) 0.019(3)
C41 0.096(5) 0.055(3) 0.110(6) 0.007(3) 0.060(5) 0.038(3)
C42 0.061(4) 0.063(4) 0.132(7) 0.021(4) 0.044(4) 0.029(3)
C43 0.049(3) 0.064(4) 0.109(6) 0.014(4) 0.023(3) 0.022(3)
C44 0.049(3) 0.044(3) 0.072(4) 0.006(3) 0.014(3) 0.014(2)
C45 0.048(3) 0.028(2) 0.056(3) 0.0022(19) 0.017(2) 0.0096(19)
C46 0.061(3) 0.041(3) 0.067(3) 0.001(2) 0.030(3) 0.015(2)
Sb1 0.0663(12) 0.0765(5) 0.0687(17) 0.0038(9) 0.0190(10) 0.0325(7)
F1 0.203(6) 0.144(5) 0.088(4) 0.016(3) 0.072(4) 0.075(5)
F2 0.147(6) 0.117(5) 0.101(3) 0.018(3) 0.023(4) 0.063(5)
F3 0.203(6) 0.144(5) 0.088(4) 0.016(3) 0.072(4) 0.075(5)
F4 0.147(6) 0.117(5) 0.101(3) 0.018(3) 0.023(4) 0.063(5)
F5 0.121(5) 0.196(9) 0.164(8) -0.012(7) 0.001(5) -0.056(6)
F6 0.121(5) 0.196(9) 0.164(8) -0.012(7) 0.001(5) -0.056(6)
Sb1' 0.0663(12) 0.0765(5) 0.0687(17) 0.0038(9) 0.0190(10) 0.0325(7)
F1' 0.203(6) 0.144(5) 0.088(4) 0.016(3) 0.072(4) 0.075(5)
F2' 0.147(6) 0.117(5) 0.101(3) 0.018(3) 0.023(4) 0.063(5)
F3' 0.203(6) 0.144(5) 0.088(4) 0.016(3) 0.072(4) 0.075(5)
F4' 0.147(6) 0.117(5) 0.101(3) 0.018(3) 0.023(4) 0.063(5)
F5' 0.121(5) 0.196(9) 0.164(8) -0.012(7) 0.001(5) -0.056(6)
F6' 0.121(5) 0.196(9) 0.164(8) -0.012(7) 0.001(5) -0.056(6)

loop_
_atom_type_symbol
_atom_type_description
_atom_type_scat_dispersion_real
_atom_type_scat_dispersion_imag
_atom_type_scat_source
C C 0.0033 0.0016 'International Tables Vol C Tables 4.2.6.8 and 6.1.1.4'
H H 0.0000 0.0000 'International Tables Vol C Tables 4.2.6.8 and 6.1.1.4'
O O 0.0106 0.0060 'International Tables Vol C Tables 4.2.6.8 and 6.1.1.4'
F F 0.0171 0.0103 'International Tables Vol C Tables 4.2.6.8 and 6.1.1.4'
P P 0.1023 0.0942 'International Tables Vol C Tables 4.2.6.8 and 6.1.1.4'
Sb Sb -0.5866 1.5461 'International Tables Vol C Tables 4.2.6.8 and 6.1.1.4'
Ir Ir -1.4442 7.9887 'International Tables Vol C Tables 4.2.6.8 and 6.1.1.4'

loop_
_geom_angle_atom_site_label_1
_geom_angle_atom_site_label_2
_geom_angle_atom_site_label_3
_geom_angle
_geom_angle_site_symmetry_1
_geom_angle_site_symmetry_3
_geom_angle_publ_flag
C2 Ir1 C1 90.4(3) . . ?
C2 Ir1 P1 172.0(2) . . ?
C1 Ir1 P1 90.02(18) . . ?
C2 Ir1 P2 88.7(2) . . ?
C1 Ir1 P2 171.97(18) . . ?
P1 Ir1 P2 92.02(5) . . ?
C9 P1 C28 110.0(2) . . ?
C9 P1 C3 106.8(2) . . ?
C28 P1 C3 103.6(2) . . ?
C9 P1 Ir1 114.36(18) . . ?
C28 P1 Ir1 110.84(14) . . ?
C3 P1 Ir1 110.56(17) . . ?
C21 P2 C15 106.3(2) . . ?
C21 P2 C38 108.1(2) . . ?
C15 P2 C38 104.7(2) . . ?
C21 P2 Ir1 114.40(18) . . ?
C15 P2 Ir1 109.61(16) . . ?
C38 P2 Ir1 113.15(15) . . ?
O1 C1 Ir1 175.6(5) . . ?
O2 C2 Ir1 179.8(8) . . ?
C8 C3 C4 118.2(5) . . ?
C8 C3 P1 118.7(4) . . ?
C4 C3 P1 123.1(4) . . ?
C3 C4 C5 119.7(5) . . ?
C3 C4 H4A 120.1 . . ?
C5 C4 H4A 120.1 . . ?
C6 C5 C4 120.6(6) . . ?
C6 C5 H5A 119.7 . . ?
C4 C5 H5A 119.7 . . ?
C7 C6 C5 120.0(5) . . ?
C7 C6 H6A 120.0 . . ?
C5 C6 H6A 120.0 . . ?
C6 C7 C8 120.4(6) . . ?
C6 C7 H7A 119.8 . . ?
C8 C7 H7A 119.8 . . ?
C3 C8 C7 121.0(5) . . ?
C3 C8 H8A 119.5 . . ?
C7 C8 H8A 119.5 . . ?
C14 C9 C10 120.2(5) . . ?
C14 C9 P1 118.1(4) . . ?
C10 C9 P1 121.6(4) . . ?
C11 C10 C9 119.8(7) . . ?
C11 C10 H10A 120.1 . . ?
C9 C10 H10A 120.1 . . ?
C12 C11 C10 119.9(7) . . ?
C12 C11 H11A 120.0 . . ?
C10 C11 H11A 120.0 . . ?
C11 C12 C13 121.0(6) . . ?
C11 C12 H12A 119.5 . . ?
C13 C12 H12A 119.5 . . ?
C14 C13 C12 119.0(7) . . ?
C14 C13 H13A 120.5 . . ?
C12 C13 H13A 120.5 . . ?
C9 C14 C13 119.9(6) . . ?
C9 C14 H14A 120.1 . . ?
C13 C14 H14A 120.1 . . ?
C16 C15 C20 118.6(5) . . ?
C16 C15 P2 124.6(4) . . ?
C20 C15 P2 116.7(4) . . ?
C15 C16 C17 123.0(6) . . ?
C15 C16 H16A 118.5 . . ?
C17 C16 H16A 118.5 . . ?
C16 C17 C18 118.5(6) . . ?
C16 C17 H17A 120.7 . . ?
C18 C17 H17A 120.7 . . ?
C19 C18 C17 120.3(6) . . ?
C19 C18 H18A 119.8 . . ?
C17 C18 H18A 119.8 . . ?
C18 C19 C20 120.7(6) . . ?
C18 C19 H19A 119.6 . . ?
C20 C19 H19A 119.6 . . ?
C19 C20 C15 118.8(6) . . ?
C19 C20 H20A 120.6 . . ?
C15 C20 H20A 120.6 . . ?
C22 C21 C26 119.8(5) . . ?
C22 C21 P2 119.5(5) . . ?
C26 C21 P2 120.8(4) . . ?
C21 C22 C23 121.1(7) . . ?
C21 C22 H22A 119.5 . . ?
C23 C22 H22A 119.5 . . ?
C22 C23 C24 119.3(7) . . ?
C22 C23 H23A 120.3 . . ?
C24 C23 H23A 120.3 . . ?
C25 C24 C23 119.2(6) . . ?
C25 C24 H24A 120.4 . . ?
C23 C24 H24A 120.4 . . ?
C26 C25 C24 119.7(7) . . ?
C26 C25 H25A 120.1 . . ?
C24 C25 H25A 120.1 . . ?
C25 C26 C21 120.8(6) . . ?
C25 C26 H26A 119.6 . . ?
C21 C26 H26A 119.6 . . ?
C28 C27 C35 121.2(4) . . ?
C28 C27 C37 122.2(4) . . ?
C35 C27 C37 116.6(4) . . ?
C27 C28 C29 119.1(4) . . ?
C27 C28 P1 121.6(3) . . ?
C29 C28 P1 119.0(3) . . ?
C30 C29 C28 120.7(4) . . ?
C30 C29 H29A 119.7 . . ?
C28 C29 H29A 119.7 . . ?
C29 C30 C36 122.2(5) . . ?
C29 C30 H30A 118.9 . . ?
C36 C30 H30A 118.9 . . ?
C32 C31 C36 120.3(6) . . ?
C32 C31 H31A 119.9 . . ?
C36 C31 H31A 119.9 . . ?
C31 C32 C33 120.8(6) . . ?
C31 C32 H32A 119.6 . . ?
C33 C32 H32A 119.6 . . ?
C34 C33 C32 120.6(6) . . ?
C34 C33 H33A 119.7 . . ?
C32 C33 H33A 119.7 . . ?
C33 C34 C35 120.9(5) . . ?
C33 C34 H34A 119.6 . . ?
C35 C34 H34A 119.6 . . ?
C34 C35 C36 118.1(5) . . ?
C34 C35 C27 123.5(5) . . ?
C36 C35 C27 118.4(4) . . ?
C31 C36 C30 122.3(5) . . ?
C31 C36 C35 119.3(5) . . ?
C30 C36 C35 118.4(5) . . ?
C38 C37 C45 119.7(4) . . ?
C38 C37 C27 122.4(4) . . ?
C45 C37 C27 117.9(4) . . ?
C37 C38 C39 119.8(4) . . ?
C37 C38 P2 120.8(3) . . ?
C39 C38 P2 119.2(4) . . ?
C40 C39 C38 120.2(5) . . ?
C40 C39 H39A 119.9 . . ?
C38 C39 H39A 119.9 . . ?
C39 C40 C46 121.9(5) . . ?
C39 C40 H40A 119.0 . . ?
C46 C40 H40A 119.0 . . ?
C42 C41 C46 122.6(7) . . ?
C42 C41 H41A 118.7 . . ?
C46 C41 H41A 118.7 . . ?
C41 C42 C43 119.8(6) . . ?
C41 C42 H42A 120.1 . . ?
C43 C42 H42A 120.1 . . ?
C44 C43 C42 120.0(7) . . ?
C44 C43 H43A 120.0 . . ?
C42 C43 H43A 120.0 . . ?
C43 C44 C45 121.7(6) . . ?
C43 C44 H44A 119.1 . . ?
C45 C44 H44A 119.1 . . ?
C44 C45 C46 119.2(5) . . ?
C44 C45 C37 122.1(5) . . ?
C46 C45 C37 118.7(5) . . ?
C40 C46 C45 119.6(5) . . ?
C40 C46 C41 123.7(6) . . ?
C45 C46 C41 116.6(6) . . ?
F1 Sb1 F5 91.9(7) . . ?
F1 Sb1 F6 97.2(7) . . ?
F5 Sb1 F6 169.5(7) . . ?
F1 Sb1 F2 87.8(6) . . ?
F5 Sb1 F2 100.7(6) . . ?
F6 Sb1 F2 85.1(6) . . ?
F1 Sb1 F4 89.7(6) . . ?
F5 Sb1 F4 88.5(7) . . ?
F6 Sb1 F4 86.2(7) . . ?
F2 Sb1 F4 170.6(6) . . ?
F1 Sb1 F3 176.0(7) . . ?
F5 Sb1 F3 85.3(7) . . ?
F6 Sb1 F3 86.0(7) . . ?
F2 Sb1 F3 89.9(6) . . ?
F4 Sb1 F3 93.0(5) . . ?
F6' Sb1' F5' 176.6(10) . . ?
F6' Sb1' F1' 89.4(9) . . ?
F5' Sb1' F1' 87.8(9) . . ?
F6' Sb1' F2' 86.5(8) . . ?
F5' Sb1' F2' 91.6(9) . . ?
F1' Sb1' F2' 90.5(8) . . ?
F6' Sb1' F4' 90.4(9) . . ?
F5' Sb1' F4' 91.1(8) . . ?
F1' Sb1' F4' 84.2(8) . . ?
F2' Sb1' F4' 173.9(8) . . ?
F6' Sb1' F3' 87.5(9) . . ?
F5' Sb1' F3' 95.6(9) . . ?
F1' Sb1' F3' 172.6(9) . . ?
F2' Sb1' F3' 96.0(8) . . ?
F4' Sb1' F3' 89.1(7) . . ?

loop_
_geom_bond_atom_site_label_1
_geom_bond_atom_site_label_2
_geom_bond_distance
_geom_bond_site_symmetry_2
_geom_bond_publ_flag
Ir1 C2 1.870(5) . ?
Ir1 C1 1.916(5) . ?
Ir1 P1 2.3569(11) . ?
Ir1 P2 2.3643(12) . ?
P1 C9 1.804(5) . ?
P1 C28 1.824(5) . ?
P1 C3 1.825(5) . ?
P2 C21 1.817(5) . ?
P2 C15 1.824(5) . ?
P2 C38 1.830(4) . ?
C1 O1 1.123(7) . ?
C2 O2 1.158(7) . ?
C3 C8 1.381(7) . ?
C3 C4 1.385(7) . ?
C4 C5 1.389(8) . ?
C4 H4A 0.9500 . ?
C5 C6 1.374(10) . ?
C5 H5A 0.9500 . ?
C6 C7 1.336(9) . ?
C6 H6A 0.9500 . ?
C7 C8 1.388(8) . ?
C7 H7A 0.9500 . ?
C8 H8A 0.9500 . ?
C9 C14 1.379(8) . ?
C9 C10 1.397(8) . ?
C10 C11 1.385(8) . ?
C10 H10A 0.9500 . ?
C11 C12 1.359(13) . ?
C11 H11A 0.9500 . ?
C12 C13 1.406(13) . ?
C12 H12A 0.9500 . ?
C13 C14 1.388(8) . ?
C13 H13A 0.9500 . ?
C14 H14A 0.9500 . ?
C15 C16 1.364(7) . ?
C15 C20 1.423(8) . ?
C16 C17 1.378(8) . ?
C16 H16A 0.9500 . ?
C17 C18 1.391(11) . ?
C17 H17A 0.9500 . ?
C18 C19 1.384(10) . ?
C18 H18A 0.9500 . ?
C19 C20 1.392(9) . ?
C19 H19A 0.9500 . ?
C20 H20A 0.9500 . ?
C21 C22 1.353(8) . ?
C21 C26 1.376(8) . ?
C22 C23 1.374(10) . ?
C22 H22A 0.9500 . ?
C23 C24 1.396(12) . ?
C23 H23A 0.9500 . ?
C24 C25 1.387(11) . ?
C24 H24A 0.9500 . ?
C25 C26 1.364(8) . ?
C25 H25A 0.9500 . ?
C26 H26A 0.9500 . ?
C27 C28 1.377(7) . ?
C27 C35 1.442(7) . ?
C27 C37 1.498(6) . ?
C28 C29 1.428(7) . ?
C29 C30 1.358(8) . ?
C29 H29A 0.9500 . ?
C30 C36 1.408(8) . ?
C30 H30A 0.9500 . ?
C31 C32 1.373(9) . ?
C31 C36 1.397(8) . ?
C31 H31A 0.9500 . ?
C32 C33 1.380(9) . ?
C32 H32A 0.9500 . ?
C33 C34 1.368(8) . ?
C33 H33A 0.9500 . ?
C34 C35 1.405(7) . ?
C34 H34A 0.9500 . ?
C35 C36 1.434(7) . ?
C37 C38 1.393(6) . ?
C37 C45 1.428(6) . ?
C38 C39 1.413(6) . ?
C39 C40 1.362(8) . ?
C39 H39A 0.9500 . ?
C40 C46 1.379(9) . ?
C40 H40A 0.9500 . ?
C41 C42 1.350(11) . ?
C41 C46 1.447(8) . ?
C41 H41A 0.9500 . ?
C42 C43 1.402(11) . ?
C42 H42A 0.9500 . ?
C43 C44 1.371(8) . ?
C43 H43A 0.9500 . ?
C44 C45 1.410(8) . ?
C44 H44A 0.9500 . ?
C45 C46 1.422(8) . ?
Sb1 F1 1.826(3) . ?
Sb1 F5 1.827(3) . ?
Sb1 F6 1.828(3) . ?
Sb1 F2 1.832(3) . ?
Sb1 F4 1.833(3) . ?
Sb1 F3 1.833(3) . ?
Sb1' F6' 1.824(3) . ?
Sb1' F5' 1.827(3) . ?
Sb1' F1' 1.828(3) . ?
Sb1' F2' 1.828(3) . ?
Sb1' F4' 1.829(3) . ?
Sb1' F3' 1.829(3) . ?

loop_
_geom_torsion_atom_site_label_1
_geom_torsion_atom_site_label_2
_geom_torsion_atom_site_label_3
_geom_torsion_atom_site_label_4
_geom_torsion
_geom_torsion_site_symmetry_1
_geom_torsion_site_symmetry_2
_geom_torsion_site_symmetry_3
_geom_torsion_site_symmetry_4
_geom_torsion_publ_flag
C2 Ir1 P1 C9 178.8(16) . . . . ?
C1 Ir1 P1 C9 -88.3(3) . . . . ?
P2 Ir1 P1 C9 83.92(18) . . . . ?
C2 Ir1 P1 C28 53.7(17) . . . . ?
C1 Ir1 P1 C28 146.6(2) . . . . ?
P2 Ir1 P1 C28 -41.16(16) . . . . ?
C2 Ir1 P1 C3 -60.6(17) . . . . ?
C1 Ir1 P1 C3 32.3(2) . . . . ?
P2 Ir1 P1 C3 -155.46(18) . . . . ?
C2 Ir1 P2 C21 -84.2(3) . . . . ?
C1 Ir1 P2 C21 -167.5(13) . . . . ?
P1 Ir1 P2 C21 87.88(17) . . . . ?
C2 Ir1 P2 C15 35.1(3) . . . . ?
C1 Ir1 P2 C15 -48.2(13) . . . . ?
P1 Ir1 P2 C15 -152.87(19) . . . . ?
C2 Ir1 P2 C38 151.5(3) . . . . ?
C1 Ir1 P2 C38 68.2(13) . . . . ?
P1 Ir1 P2 C38 -36.46(16) . . . . ?
C2 Ir1 C1 O1 -105(8) . . . . ?
P1 Ir1 C1 O1 83(8) . . . . ?
P2 Ir1 C1 O1 -21(9) . . . . ?
C1 Ir1 C2 O2 -137(100) . . . . ?
P1 Ir1 C2 O2 -44(100) . . . . ?
P2 Ir1 C2 O2 51(100) . . . . ?
C9 P1 C3 C8 162.6(5) . . . . ?
C28 P1 C3 C8 -81.2(5) . . . . ?
Ir1 P1 C3 C8 37.6(5) . . . . ?
C9 P1 C3 C4 -17.9(5) . . . . ?
C28 P1 C3 C4 98.3(5) . . . . ?
Ir1 P1 C3 C4 -142.9(4) . . . . ?
C8 C3 C4 C5 0.5(8) . . . . ?
P1 C3 C4 C5 -179.0(5) . . . . ?
C3 C4 C5 C6 -1.0(10) . . . . ?
C4 C5 C6 C7 2.4(11) . . . . ?
C5 C6 C7 C8 -3.3(12) . . . . ?
C4 C3 C8 C7 -1.5(9) . . . . ?
P1 C3 C8 C7 178.1(5) . . . . ?
C6 C7 C8 C3 2.9(11) . . . . ?
C28 P1 C9 C14 135.2(4) . . . . ?
C3 P1 C9 C14 -113.0(4) . . . . ?
Ir1 P1 C9 C14 9.7(5) . . . . ?
C28 P1 C9 C10 -45.8(5) . . . . ?
C3 P1 C9 C10 66.0(5) . . . . ?
Ir1 P1 C9 C10 -171.3(4) . . . . ?
C14 C9 C10 C11 1.7(8) . . . . ?
P1 C9 C10 C11 -177.2(5) . . . . ?
C9 C10 C11 C12 -1.0(10) . . . . ?
C10 C11 C12 C13 -0.6(11) . . . . ?
C11 C12 C13 C14 1.5(11) . . . . ?
C10 C9 C14 C13 -0.8(8) . . . . ?
P1 C9 C14 C13 178.2(5) . . . . ?
C12 C13 C14 C9 -0.7(10) . . . . ?
C21 P2 C15 C16 -17.5(5) . . . . ?
C38 P2 C15 C16 96.7(5) . . . . ?
Ir1 P2 C15 C16 -141.6(4) . . . . ?
C21 P2 C15 C20 163.9(4) . . . . ?
C38 P2 C15 C20 -81.9(4) . . . . ?
Ir1 P2 C15 C20 39.8(5) . . . . ?
C20 C15 C16 C17 -1.0(9) . . . . ?
P2 C15 C16 C17 -179.5(5) . . . . ?
C15 C16 C17 C18 -0.1(10) . . . . ?
C16 C17 C18 C19 -0.2(11) . . . . ?
C17 C18 C19 C20 1.7(11) . . . . ?
C18 C19 C20 C15 -2.8(10) . . . . ?
C16 C15 C20 C19 2.4(9) . . . . ?
P2 C15 C20 C19 -179.0(5) . . . . ?
C15 P2 C21 C22 -109.8(4) . . . . ?
C38 P2 C21 C22 138.3(4) . . . . ?
Ir1 P2 C21 C22 11.3(5) . . . . ?
C15 P2 C21 C26 68.8(4) . . . . ?
C38 P2 C21 C26 -43.1(5) . . . . ?
Ir1 P2 C21 C26 -170.1(3) . . . . ?
C26 C21 C22 C23 -0.6(9) . . . . ?
P2 C21 C22 C23 178.0(6) . . . . ?
C21 C22 C23 C24 -1.0(11) . . . . ?
C22 C23 C24 C25 0.9(12) . . . . ?
C23 C24 C25 C26 0.8(11) . . . . ?
C24 C25 C26 C21 -2.4(9) . . . . ?
C22 C21 C26 C25 2.3(8) . . . . ?
P2 C21 C26 C25 -176.3(4) . . . . ?
C35 C27 C28 C29 -0.1(7) . . . . ?
C37 C27 C28 C29 -176.9(4) . . . . ?
C35 C27 C28 P1 -173.8(3) . . . . ?
C37 C27 C28 P1 9.4(6) . . . . ?
C9 P1 C28 C27 -53.5(4) . . . . ?
C3 P1 C28 C27 -167.4(4) . . . . ?
Ir1 P1 C28 C27 74.0(4) . . . . ?
C9 P1 C28 C29 132.8(4) . . . . ?
C3 P1 C28 C29 18.9(4) . . . . ?
Ir1 P1 C28 C29 -99.7(4) . . . . ?
C27 C28 C29 C30 -1.1(8) . . . . ?
P1 C28 C29 C30 172.7(4) . . . . ?
C28 C29 C30 C36 1.4(9) . . . . ?
C36 C31 C32 C33 -2.1(11) . . . . ?
C31 C32 C33 C34 0.9(11) . . . . ?
C32 C33 C34 C35 0.0(9) . . . . ?
C33 C34 C35 C36 0.3(8) . . . . ?
C33 C34 C35 C27 -179.6(5) . . . . ?
C28 C27 C35 C34 -179.2(5) . . . . ?
C37 C27 C35 C34 -2.1(7) . . . . ?
C28 C27 C35 C36 1.0(7) . . . . ?
C37 C27 C35 C36 178.0(4) . . . . ?
C32 C31 C36 C30 -178.5(7) . . . . ?
C32 C31 C36 C35 2.3(10) . . . . ?
C29 C30 C36 C31 -179.6(6) . . . . ?
C29 C30 C36 C35 -0.5(9) . . . . ?
C34 C35 C36 C31 -1.4(8) . . . . ?
C27 C35 C36 C31 178.4(5) . . . . ?
C34 C35 C36 C30 179.4(5) . . . . ?
C27 C35 C36 C30 -0.7(8) . . . . ?
C28 C27 C37 C38 -77.5(6) . . . . ?
C35 C27 C37 C38 105.5(5) . . . . ?
C28 C27 C37 C45 102.8(5) . . . . ?
C35 C27 C37 C45 -74.2(5) . . . . ?
C45 C37 C38 C39 3.1(7) . . . . ?
C27 C37 C38 C39 -176.5(4) . . . . ?
C45 C37 C38 P2 -171.0(3) . . . . ?
C27 C37 C38 P2 9.4(6) . . . . ?
C21 P2 C38 C37 -57.1(4) . . . . ?
C15 P2 C38 C37 -170.0(4) . . . . ?
Ir1 P2 C38 C37 70.7(4) . . . . ?
C21 P2 C38 C39 128.8(4) . . . . ?
C15 P2 C38 C39 15.8(5) . . . . ?
Ir1 P2 C38 C39 -103.5(4) . . . . ?
C37 C38 C39 C40 -4.0(8) . . . . ?
P2 C38 C39 C40 170.2(4) . . . . ?
C38 C39 C40 C46 2.1(9) . . . . ?
C46 C41 C42 C43 0.2(11) . . . . ?
C41 C42 C43 C44 -2.2(11) . . . . ?
C42 C43 C44 C45 1.7(10) . . . . ?
C43 C44 C45 C46 0.7(9) . . . . ?
C43 C44 C45 C37 -177.5(5) . . . . ?
C38 C37 C45 C44 178.0(5) . . . . ?
C27 C37 C45 C44 -2.4(7) . . . . ?
C38 C37 C45 C46 -0.2(7) . . . . ?
C27 C37 C45 C46 179.4(4) . . . . ?
C39 C40 C46 C45 0.9(9) . . . . ?
C39 C40 C46 C41 -176.5(6) . . . . ?
C44 C45 C46 C40 179.9(5) . . . . ?
C37 C45 C46 C40 -1.8(8) . . . . ?
C44 C45 C46 C41 -2.5(8) . . . . ?
C37 C45 C46 C41 175.8(5) . . . . ?
C42 C41 C46 C40 179.5(6) . . . . ?
C42 C41 C46 C45 2.1(10) . . . . ?
